data_7061340
loop_
_publ_author_name
'Podjed, Nina'
'Modec, Barbara'
'Cl\'erac, Rodolphe'
'Rouzi\`eres, Mathieu'
'Alcaide, Mar\'ia M.'
'L\'opez-Serrano, Joaqu\'in'

_publ_section_title
;
 Structural diversity and magnetic properties of copper(ii) quinaldinate
 compounds with amino alcohols
;
_journal_issue 15
_journal_name_full 'New Journal of Chemistry'
_journal_page_first 6899
_journal_page_last 6920
_journal_paper_doi 10.1039/D2NJ00296E
_journal_volume 46
_journal_year 2022
_chemical_formula_moiety 'C23 H21 Cu N3 O5'
_chemical_formula_sum 'C23 H21 Cu N3 O5'
_chemical_formula_weight 482.97
_space_group_crystal_system monoclinic
_space_group_IT_number 14
_space_group_name_Hall '-P 2yn'
_space_group_name_H-M_alt 'P 1 21/n 1'
_atom_sites_solution_hydrogens geom
_atom_sites_solution_primary dual
_audit_creation_date 2022-02-17
_audit_creation_method
;
Olex2 1.2
(compiled 2018.05.29 svn.r3508 for OlexSys, GUI svn.r5506)
;
_audit_update_record
;
2022-02-17 deposited with the CCDC.	2022-03-01 downloaded from the CCDC.
;
_cell_angle_alpha 90
_cell_angle_beta 107.782(5)
_cell_angle_gamma 90
_cell_formula_units_Z 2
_cell_length_a 10.3764(5)
_cell_length_b 7.5417(4)
_cell_length_c 13.4913(6)
_cell_measurement_reflns_used 2211
_cell_measurement_temperature 150.00(10)
_cell_measurement_theta_max 75.2070
_cell_measurement_theta_min 3.4270
_cell_volume 1005.33(9)
_computing_cell_refinement 'CrysAlisPro 1.171.39.46e (Rigaku OD, 2018)'
_computing_data_collection 'CrysAlisPro 1.171.39.46e (Rigaku OD, 2018)'
_computing_data_reduction 'CrysAlisPro 1.171.39.46e (Rigaku OD, 2018)'
_computing_molecular_graphics 'Olex2 (Dolomanov et al., 2009)'
_computing_publication_material 'Olex2 (Dolomanov et al., 2009)'
_computing_structure_refinement 'ShelXL (Sheldrick, 2015)'
_computing_structure_solution 'ShelXT (Sheldrick, 2015)'
_diffrn_ambient_environment N~2~
_diffrn_ambient_temperature 150.00(10)
_diffrn_detector 'CCD plate'
_diffrn_detector_area_resol_mean 10.4933
_diffrn_detector_type Atlas
_diffrn_measured_fraction_theta_full 0.999
_diffrn_measured_fraction_theta_max 0.970
_diffrn_measurement_details
;
List of Runs (angles in degrees, time in seconds):

  # Type    Start    End  Width  t~exp~   \w     \q     \k     \f   Frames
#--------------------------------------------------------------------------
  1  \w    -66.00  26.00   1.00    1.00    --  -41.63  37.00  60.00   92
  2  \w    -86.00 -21.00   1.00    1.00    --  -41.63 -37.00-150.00   65
  3  \w     51.00  89.00   1.00    1.00    --   41.63-125.00 -90.00   38
  4  \w      5.00  41.00   1.00    1.00    --   41.63 -99.00-180.00   36
  5  \w    134.00 178.00   1.00    1.50    --  109.50 125.00-180.00   44
  6  \w     52.00 106.00   1.00    1.50    --  109.50 -94.00 -90.00   54
  7  \w     36.00  96.00   1.00    1.50    --  109.50 -94.00 120.00   60
  8  \w    124.00 174.00   1.00    1.50    --  109.50  61.00-150.00   50
  9  \w     96.00 121.00   1.00    1.50    --  109.50  61.00-150.00   25
 10  \w     41.00 101.00   1.00    1.50    --  109.50-106.00-150.00   60
 11  \w     81.00 162.00   1.00    1.50    --  109.50  61.00 -30.00   81
 12  \w     42.00  71.00   1.00    1.50    --  109.50 -94.00 -30.00   29
 13  \w     94.00 152.00   1.00    1.50    --  109.50 125.00 150.00   58
;
_diffrn_measurement_device 'four-circle diffractometer'
_diffrn_measurement_device_type 'SuperNova, Dual, Cu at home/near, Atlas'
_diffrn_measurement_method '\w scans'
_diffrn_orient_matrix_type 'CrysAlisPro convention (1999,Acta A55,543-557)'
_diffrn_orient_matrix_UB_11 -0.1364240000
_diffrn_orient_matrix_UB_12 0.0385869000
_diffrn_orient_matrix_UB_13 0.0188089000
_diffrn_orient_matrix_UB_21 0.0434110000
_diffrn_orient_matrix_UB_22 0.1942848000
_diffrn_orient_matrix_UB_23 0.0260660000
_diffrn_orient_matrix_UB_31 -0.0618738000
_diffrn_orient_matrix_UB_32 0.0503120000
_diffrn_orient_matrix_UB_33 -0.1154347000
_diffrn_radiation_monochromator mirror
_diffrn_radiation_probe x-ray
_diffrn_radiation_type CuK\a
_diffrn_radiation_wavelength 1.54184
_diffrn_reflns_av_R_equivalents 0.0199
_diffrn_reflns_av_unetI/netI 0.0236
_diffrn_reflns_Laue_measured_fraction_full 0.999
_diffrn_reflns_Laue_measured_fraction_max 0.970
_diffrn_reflns_limit_h_max 13
_diffrn_reflns_limit_h_min -11
_diffrn_reflns_limit_k_max 9
_diffrn_reflns_limit_k_min -7
_diffrn_reflns_limit_l_max 15
_diffrn_reflns_limit_l_min -16
_diffrn_reflns_number 4037
_diffrn_reflns_point_group_measured_fraction_full 0.999
_diffrn_reflns_point_group_measured_fraction_max 0.970
_diffrn_reflns_theta_full 67.684
_diffrn_reflns_theta_max 75.373
_diffrn_reflns_theta_min 6.432
_diffrn_source 'micro-focus sealed X-ray tube'
_diffrn_source_type 'SuperNova (Cu) X-ray Source'
_exptl_absorpt_coefficient_mu 1.908
_exptl_absorpt_correction_T_max 1.00000
_exptl_absorpt_correction_T_min 0.20627
_exptl_absorpt_correction_type multi-scan
_exptl_absorpt_process_details
;
CrysAlisPro 1.171.39.46e (Rigaku Oxford Diffraction, 2018)
Empirical absorption correction using spherical harmonics,
 implemented in SCALE3 ABSPACK scaling algorithm.
;
_exptl_crystal_colour blue
_exptl_crystal_density_diffrn 1.595
_exptl_crystal_description plate
_exptl_crystal_F_000 498
_exptl_crystal_size_max 0.35
_exptl_crystal_size_mid 0.2
_exptl_crystal_size_min 0.05
_refine_diff_density_max 0.332
_refine_diff_density_min -0.464
_refine_diff_density_rms 0.066
_refine_ls_extinction_coef 0.0019(4)
_refine_ls_extinction_expression Fc^*^=kFc[1+0.001xFc^2^\l^3^/sin(2\q)]^-1/4^
_refine_ls_extinction_method 'SHELXL-2018/3 (Sheldrick 2018)'
_refine_ls_goodness_of_fit_ref 1.081
_refine_ls_hydrogen_treatment constr
_refine_ls_matrix_type full
_refine_ls_number_parameters 171
_refine_ls_number_reflns 2013
_refine_ls_number_restraints 0
_refine_ls_restrained_S_all 1.081
_refine_ls_R_factor_all 0.0373
_refine_ls_R_factor_gt 0.0345
_refine_ls_shift/su_max 0.000
_refine_ls_shift/su_mean 0.000
_refine_ls_structure_factor_coef Fsqd
_refine_ls_weighting_details 'w=1/[\s^2^(Fo^2^)+(0.0549P)^2^+0.6096P] where P=(Fo^2^+2Fc^2^)/3'
_refine_ls_weighting_scheme calc
_refine_ls_wR_factor_gt 0.0946
_refine_ls_wR_factor_ref 0.0974
_reflns_Friedel_coverage 0.000
_reflns_number_gt 1830
_reflns_number_total 2013
_reflns_threshold_expression 'I > 2\s(I)'
_cod_data_source_file d2nj00296e2.cif
_cod_data_source_block 11c
_cod_depositor_comments 'Adding full bibliography for 7061330--7061353.cif.'
_cod_database_code 7061340
_shelx_shelxl_version_number 2018/3
_shelx_space_group_comment
;
The symmetry employed for this shelxl refinement is uniquely defined
by the following loop, which should always be used as a source of
symmetry information in preference to the above space-group names.
They are only intended as comments.
;
_shelx_estimated_absorpt_t_max 0.911
_shelx_estimated_absorpt_t_min 0.555
_reflns_odcompleteness_completeness 99.90
_reflns_odcompleteness_iscentric 1
_reflns_odcompleteness_theta 69.95
_olex2_refinement_description
;
1. Fixed Uiso
 At 1.2 times of:
  All C(H) groups, All C(H,H) groups, All N(H,H) groups
 At 1.5 times of:
  All O(H) groups
2. Others
 Fixed Sof: O2(0.5) H2(0.5) N2(0.5) H2A(0.5) H2B(0.5) C21(0.5) H21A(0.5)
 H21B(0.5) C22(0.5) H22A(0.5) H22B(0.5) C23(0.5) H23A(0.5) H23B(0.5)
3.a Secondary CH2 refined with riding coordinates:
 N2(H2A,H2B), C21(H21A,H21B), C22(H22A,H22B), C23(H23A,H23B)
3.b Aromatic/amide H refined with riding coordinates:
 C11(H11), C12(H12), C13(H13), C14(H14), C16(H16), C17(H17)
3.c Idealised tetrahedral OH refined as rotating group:
 O2(H2)
;
_oxdiff_exptl_absorpt_empirical_details
;
Empirical correction (ABSPACK) includes:
- Absorption correction using spherical harmonics
- Frame scaling
;
_oxdiff_exptl_absorpt_empirical_full_max 4.372
_oxdiff_exptl_absorpt_empirical_full_min 0.535

loop_
_space_group_symop_operation_xyz
'x, y, z'
'-x+1/2, y+1/2, -z+1/2'
'-x, -y, -z'
'x-1/2, -y-1/2, z-1/2'

loop_
_atom_site_label
_atom_site_type_symbol
_atom_site_fract_x
_atom_site_fract_y
_atom_site_fract_z
_atom_site_U_iso_or_equiv
_atom_site_adp_type
_atom_site_occupancy
_atom_site_site_symmetry_order
_atom_site_calc_flag
_atom_site_refinement_flags_posn
_atom_site_refinement_flags_adp
_atom_site_refinement_flags_occupancy
_atom_site_disorder_assembly
_atom_site_disorder_group
Cu1 Cu 0.500000 0.000000 0.500000 0.01454(16) Uani 1 2 d S T P . .
O1 O 0.56092(14) 0.0583(2) 0.64755(9) 0.0215(3) Uani 1 1 d . . . . .
O11 O 0.71480(15) 0.1918(2) 0.77688(11) 0.0331(4) Uani 1 1 d . . . . .
N1 N 0.70761(16) 0.1082(2) 0.51869(12) 0.0210(3) Uani 1 1 d . . . . .
C10 C 0.7826(2) 0.1267(3) 0.45107(15) 0.0235(4) Uani 1 1 d . . . . .
C11 C 0.7332(2) 0.0520(3) 0.35018(16) 0.0285(5) Uani 1 1 d . . . . .
H11 H 0.649768 -0.005016 0.329505 0.034 Uiso 1 1 calc R . . . .
C12 C 0.8093(2) 0.0642(4) 0.28296(16) 0.0326(5) Uani 1 1 d . . . . .
H12 H 0.777857 0.012735 0.217321 0.039 Uiso 1 1 calc R . . . .
C13 C 0.9345(2) 0.1541(3) 0.31259(17) 0.0338(5) Uani 1 1 d . . . . .
H13 H 0.984105 0.162846 0.265858 0.041 Uiso 1 1 calc R . . . .
C14 C 0.9835(2) 0.2282(3) 0.40874(18) 0.0310(5) Uani 1 1 d . . . . .
H14 H 1.065753 0.288079 0.426893 0.037 Uiso 1 1 calc R . . . .
C15 C 0.9098(2) 0.2147(3) 0.48174(16) 0.0266(4) Uani 1 1 d . . . . .
C16 C 0.9571(2) 0.2833(3) 0.58352(18) 0.0313(5) Uani 1 1 d . . . . .
H16 H 1.039038 0.343906 0.605289 0.038 Uiso 1 1 calc R . . . .
C17 C 0.8824(2) 0.2607(3) 0.65022(16) 0.0289(5) Uani 1 1 d . . . . .
H17 H 0.913023 0.304124 0.717902 0.035 Uiso 1 1 calc R . . . .
C18 C 0.75841(19) 0.1704(3) 0.61445(14) 0.0214(4) Uani 1 1 d . . . . .
C19 C 0.67337(19) 0.1379(3) 0.68667(14) 0.0217(4) Uani 1 1 d . . . . .
O2 O 0.5864(5) 0.7226(7) 0.5461(4) 0.0224(10) Uani 0.5 1 d . . . A -1
H2 H 0.606172 0.825561 0.537611 0.034 Uiso 0.5 1 calc GR . . A -1
N2 N 0.3927(6) 0.2371(8) 0.4786(4) 0.0216(11) Uani 0.5 1 d . . . A -1
H2A H 0.353130 0.248752 0.410442 0.026 Uiso 0.5 1 calc R . . A -1
H2B H 0.326567 0.222786 0.507160 0.026 Uiso 0.5 1 calc R . . A -1
C21 C 0.4556(6) 0.4038(6) 0.5152(3) 0.0335(10) Uani 0.5 1 d . . . A -1
H21A H 0.525346 0.388152 0.581465 0.040 Uiso 0.5 1 calc R . . A -1
H21B H 0.388978 0.486679 0.524960 0.040 Uiso 0.5 1 calc R . . A -1
C22 C 0.5187(5) 0.4764(6) 0.4327(4) 0.0296(9) Uani 0.5 1 d . . . A -1
H22A H 0.553111 0.377954 0.401976 0.035 Uiso 0.5 1 calc R . . A -1
H22B H 0.448870 0.534750 0.377758 0.035 Uiso 0.5 1 calc R . . A -1
C23 C 0.6342(4) 0.6081(5) 0.4796(3) 0.0166(7) Uani 0.5 1 d . . . A -1
H23A H 0.715410 0.545949 0.519419 0.020 Uiso 0.5 1 calc R . . A -1
H23B H 0.654557 0.675946 0.425172 0.020 Uiso 0.5 1 calc R . . A -1

loop_
_atom_site_aniso_label
_atom_site_aniso_U_11
_atom_site_aniso_U_22
_atom_site_aniso_U_33
_atom_site_aniso_U_23
_atom_site_aniso_U_13
_atom_site_aniso_U_12
Cu1 0.0136(2) 0.0180(2) 0.0111(2) -0.00051(12) 0.00229(15) -0.00140(13)
O1 0.0237(7) 0.0262(7) 0.0148(6) -0.0027(5) 0.0062(5) -0.0049(6)
O11 0.0295(7) 0.0501(10) 0.0184(7) -0.0102(6) 0.0052(6) -0.0061(7)
N1 0.0216(8) 0.0227(8) 0.0188(7) 0.0024(6) 0.0065(6) 0.0048(7)
C10 0.0245(9) 0.0252(10) 0.0230(9) 0.0043(8) 0.0106(7) 0.0075(8)
C11 0.0233(10) 0.0406(12) 0.0235(10) 0.0038(9) 0.0097(8) 0.0059(9)
C12 0.0291(11) 0.0485(14) 0.0232(10) 0.0020(9) 0.0124(8) 0.0067(10)
C13 0.0322(11) 0.0419(13) 0.0337(11) 0.0093(10) 0.0197(9) 0.0088(10)
C14 0.0274(10) 0.0299(11) 0.0411(12) 0.0053(9) 0.0182(9) 0.0031(9)
C15 0.0284(10) 0.0218(10) 0.0326(10) 0.0037(8) 0.0139(8) 0.0045(8)
C16 0.0295(10) 0.0260(10) 0.0412(12) -0.0055(9) 0.0149(9) -0.0052(9)
C17 0.0310(10) 0.0267(10) 0.0289(10) -0.0083(8) 0.0093(8) -0.0035(9)
C18 0.0236(9) 0.0198(9) 0.0218(9) -0.0008(7) 0.0086(7) 0.0017(8)
C19 0.0230(9) 0.0236(9) 0.0182(8) -0.0005(7) 0.0059(7) 0.0012(8)
O2 0.026(2) 0.019(2) 0.021(2) 0.0051(14) 0.0062(14) 0.0003(16)
N2 0.018(2) 0.018(3) 0.024(3) -0.009(2) 0.0003(18) -0.002(2)
C21 0.050(3) 0.022(2) 0.025(2) 0.0008(17) 0.007(2) -0.002(2)
C22 0.036(2) 0.028(2) 0.027(2) -0.0020(17) 0.0121(18) -0.0006(19)
C23 0.0093(16) 0.0193(17) 0.0222(17) -0.0006(14) 0.0065(13) -0.0013(14)

loop_
_atom_type_symbol
_atom_type_description
_atom_type_scat_dispersion_real
_atom_type_scat_dispersion_imag
_atom_type_scat_source
C C 0.0181 0.0091 'International Tables Vol C Tables 4.2.6.8 and 6.1.1.4'
H H 0.0000 0.0000 'International Tables Vol C Tables 4.2.6.8 and 6.1.1.4'
Cu Cu -1.9646 0.5888 'International Tables Vol C Tables 4.2.6.8 and 6.1.1.4'
N N 0.0311 0.0180 'International Tables Vol C Tables 4.2.6.8 and 6.1.1.4'
O O 0.0492 0.0322 'International Tables Vol C Tables 4.2.6.8 and 6.1.1.4'

loop_
_geom_angle_atom_site_label_1
_geom_angle_atom_site_label_2
_geom_angle_atom_site_label_3
_geom_angle
_geom_angle_site_symmetry_1
_geom_angle_site_symmetry_3
_geom_angle_publ_flag
O1 Cu1 O1 180.0 . 3_656 ?
O1 Cu1 N1 101.41(6) . 3_656 ?
O1 Cu1 N1 78.59(6) 3_656 3_656 ?
O1 Cu1 N1 78.59(6) . . ?
O1 Cu1 N1 101.41(6) 3_656 . ?
O1 Cu1 N2 86.58(17) . . ?
O1 Cu1 N2 93.42(17) 3_656 . ?
N1 Cu1 N1 180.0 . 3_656 ?
N2 Cu1 N1 99.08(16) . . ?
N2 Cu1 N1 80.92(16) . 3_656 ?
C19 O1 Cu1 120.02(12) . . ?
C10 N1 Cu1 132.87(13) . . ?
C18 N1 Cu1 108.72(12) . . ?
C18 N1 C10 118.34(17) . . ?
N1 C10 C11 119.05(19) . . ?
N1 C10 C15 121.16(18) . . ?
C11 C10 C15 119.76(18) . . ?
C12 C11 C10 119.7(2) . . ?
C11 C12 C13 120.6(2) . . ?
C14 C13 C12 120.74(19) . . ?
C13 C14 C15 120.5(2) . . ?
C10 C15 C14 118.64(19) . . ?
C16 C15 C10 118.13(18) . . ?
C16 C15 C14 123.2(2) . . ?
C17 C16 C15 119.8(2) . . ?
C16 C17 C18 118.62(19) . . ?
N1 C18 C17 123.86(18) . . ?
N1 C18 C19 115.61(17) . . ?
C17 C18 C19 120.53(17) . . ?
O1 C19 C18 116.59(16) . . ?
O11 C19 O1 124.39(18) . . ?
O11 C19 C18 119.01(17) . . ?
C21 N2 Cu1 122.6(4) . . ?
N2 C21 C22 108.0(4) . . ?
C23 C22 C21 112.3(4) . . ?
O2 C23 C22 105.7(4) . . ?

loop_
_geom_bond_atom_site_label_1
_geom_bond_atom_site_label_2
_geom_bond_distance
_geom_bond_site_symmetry_2
_geom_bond_publ_flag
Cu1 O1 1.9460(12) . ?
Cu1 O1 1.9461(12) 3_656 ?
Cu1 N1 2.2447(17) 3_656 ?
Cu1 N1 2.2447(17) . ?
Cu1 N2 2.079(6) . ?
O1 C19 1.274(2) . ?
O11 C19 1.230(2) . ?
N1 C10 1.375(2) . ?
N1 C18 1.323(2) . ?
C10 C11 1.416(3) . ?
C10 C15 1.422(3) . ?
C11 C12 1.375(3) . ?
C12 C13 1.411(3) . ?
C13 C14 1.360(3) . ?
C14 C15 1.423(3) . ?
C15 C16 1.408(3) . ?
C16 C17 1.366(3) . ?
C17 C18 1.405(3) . ?
C18 C19 1.521(3) . ?
O2 C23 1.438(6) . ?
N2 C21 1.433(7) . ?
C21 C22 1.553(6) . ?
C22 C23 1.537(6) . ?

loop_
_geom_hbond_atom_site_label_D
_geom_hbond_atom_site_label_H
_geom_hbond_atom_site_label_A
_geom_hbond_distance_DH
_geom_hbond_distance_HA
_geom_hbond_distance_DA
_geom_hbond_angle_DHA
_geom_hbond_site_symmetry_A
_geom_hbond_publ_flag
N2 H2A O11 0.89 1.98 2.835(6) 160.0 4_565 yes
